data_4332981
loop_
_publ_author_name
'Rodr\'iguez-Di\'eguez, Antonio'
'Kivek\"as, Raikko'
'Sillanp\"a\"a, Reijo'
'Cano, Joan'
'Lloret, Francesc'
'McKee, Vickie'
'Stoeckli-Evans, Helen'
'Colacio, Enrique'

_publ_section_title
;
 Structural and Magnetic Diversity in Cyano-Bridged Bi- and Trimetallic
 Complexes Assembled from Cyanometalates and [M(rac-CTH)]n+Building Blocks
 (CTH =d,l-5,5,7,12,12,14-Hexamethyl-1,4,8,11-tetraazacyclotetradecane)
;
_journal_issue 26
_journal_name_full 'Inorganic Chemistry'
_journal_page_first 10537
_journal_page_last 10551
_journal_paper_doi 10.1021/ic061187j
_journal_volume 45
_journal_year 2006
_chemical_formula_moiety 'C60 H108 Cr2 N24 Ni3, 4(H2 O)'
_chemical_formula_sum 'C60 H116 Cr2 N24 Ni3 O4'
_chemical_formula_weight 1517.90
_chemical_name_systematic
; 
 ? 
;
_space_group_IT_number 2
_symmetry_cell_setting triclinic
_symmetry_space_group_name_Hall '-P 1'
_symmetry_space_group_name_H-M 'P -1'
_atom_sites_solution_hydrogens geom
_atom_sites_solution_primary direct
_atom_sites_solution_secondary difmap
_audit_creation_method SHELXL-97
_cell_angle_alpha 77.5615(11)
_cell_angle_beta 83.7558(12)
_cell_angle_gamma 64.1686(10)
_cell_formula_units_Z 2
_cell_length_a 14.3480(8)
_cell_length_b 15.0301(8)
_cell_length_c 21.5086(11)
_cell_measurement_reflns_used 1373
_cell_measurement_temperature 293(2)
_cell_measurement_theta_max 14.75
_cell_measurement_theta_min 2.48
_cell_volume 4076.3(4)
_computing_cell_refinement 'Bruker SMART'
_computing_data_collection 'Bruker SMART'
_computing_data_reduction 'Bruker SAINT'
_computing_publication_material 'SHELXL-97 (Sheldrick, 1997)'
_computing_structure_refinement 'SHELXL-97 (Sheldrick, 1997)'
_computing_structure_solution 'SHELXS-97 (Sheldrick, 1990)'
_diffrn_ambient_temperature 293(2)
_diffrn_detector_area_resol_mean 66.06
_diffrn_measured_fraction_theta_full 0.992
_diffrn_measured_fraction_theta_max 0.992
_diffrn_measurement_device_type 'CCD area detector'
_diffrn_measurement_method 'phi and omega scans'
_diffrn_radiation_monochromator graphite
_diffrn_radiation_source 'sealed tube'
_diffrn_radiation_type MoK\a
_diffrn_radiation_wavelength 0.71073
_diffrn_reflns_av_R_equivalents 0.1461
_diffrn_reflns_av_sigmaI/netI 0.2129
_diffrn_reflns_limit_h_max 17
_diffrn_reflns_limit_h_min -17
_diffrn_reflns_limit_k_max 18
_diffrn_reflns_limit_k_min -18
_diffrn_reflns_limit_l_max 26
_diffrn_reflns_limit_l_min -26
_diffrn_reflns_number 43810
_diffrn_reflns_theta_full 26.00
_diffrn_reflns_theta_max 26.00
_diffrn_reflns_theta_min 1.84
_diffrn_standards_decay_% <1
_exptl_absorpt_coefficient_mu 0.993
_exptl_absorpt_correction_T_max 0.9708
_exptl_absorpt_correction_T_min 0.8415
_exptl_absorpt_correction_type psi-scan
_exptl_absorpt_process_details 'North, Phillips & Mathews 1968'
_exptl_crystal_colour pink
_exptl_crystal_density_diffrn 1.237
_exptl_crystal_density_method 'not measured'
_exptl_crystal_description plate
_exptl_crystal_F_000 1616
_exptl_crystal_size_max 0.18
_exptl_crystal_size_mid 0.10
_exptl_crystal_size_min 0.03
_refine_diff_density_max 1.166
_refine_diff_density_min -0.672
_refine_diff_density_rms 0.112
_refine_ls_extinction_method none
_refine_ls_goodness_of_fit_ref 0.963
_refine_ls_hydrogen_treatment constr
_refine_ls_matrix_type full
_refine_ls_number_parameters 408
_refine_ls_number_reflns 15931
_refine_ls_number_restraints 38
_refine_ls_restrained_S_all 0.997
_refine_ls_R_factor_all 0.2536
_refine_ls_R_factor_gt 0.1122
_refine_ls_shift/su_max 0.001
_refine_ls_shift/su_mean 0.000
_refine_ls_structure_factor_coef Fsqd
_refine_ls_weighting_details
;
w=1/[\s^2^(Fo^2^)+(0.1457P)^2^+0.0000P] where P=(Fo^2^+2Fc^2^)/3 
;
_refine_ls_weighting_scheme calc
_refine_ls_wR_factor_gt 0.2634
_refine_ls_wR_factor_ref 0.3203
_reflns_number_gt 5988
_reflns_number_total 15931
_reflns_threshold_expression >2sigma(I)
_cod_data_source_file ic061187jsup1.cif
_cod_data_source_block compound_3
_cod_original_sg_symbol_H-M P-1
_cod_database_code 4332981

loop_
_symmetry_equiv_pos_as_xyz
'x, y, z'
'-x, -y, -z'

loop_
_atom_site_label
_atom_site_type_symbol
_atom_site_fract_x
_atom_site_fract_y
_atom_site_fract_z
_atom_site_U_iso_or_equiv
_atom_site_adp_type
_atom_site_occupancy
_atom_site_calc_flag
_atom_site_refinement_flags
Ni1 Ni 0.80623(11) 0.53555(11) 0.12989(6) 0.0510(4) Uani 1 d .
Ni2 Ni 1.0000 0.0000 0.0000 0.0529(5) Uani 1 d S
Cr1 Cr 0.87834(13) 0.38093(12) -0.07636(7) 0.0446(4) Uani 1 d .
O1 O -0.0286(7) 0.7527(7) 0.3270(4) 0.090(3) Uiso 1 d .
O2 O 0.4643(15) 0.3952(15) 0.0300(10) 0.256(9) Uiso 1 d .
O3 O 0.452(3) 0.262(3) 0.153(2) 0.260(17) Uiso 0.50 d P
O4 O 0.344(4) 0.174(5) 0.180(3) 0.36(3) Uiso 0.50 d P
O5 O 0.342(4) 0.035(4) 0.166(3) 0.36(3) Uiso 0.50 d P
O6 O 0.272(3) 0.007(2) 0.2323(17) 0.205(13) Uiso 0.50 d P
N1 N 0.7765(7) 0.6289(6) 0.1978(4) 0.060(2) Uiso 1 d .
H1 H 0.7262 0.6210 0.2249 0.072 Uiso 1 calc R
N2 N 0.9353(7) 0.4325(7) 0.1910(4) 0.068(3) Uiso 1 d .
H2 H 0.9923 0.4393 0.1721 0.082 Uiso 1 calc R
N3 N 0.7248(7) 0.4491(7) 0.1772(4) 0.067(3) Uiso 1 d .
H3 H 0.7048 0.4662 0.2162 0.080 Uiso 1 calc R
N4 N 0.6586(7) 0.6373(7) 0.0888(4) 0.065(3) Uiso 1 d .
H4 H 0.6617 0.6244 0.0490 0.078 Uiso 1 calc R
N5 N 0.8302(7) 0.4657(7) 0.0533(4) 0.060(2) Uiso 1 d .
N6 N 1.0900(7) 0.4046(6) -0.0856(4) 0.055(2) Uiso 1 d .
N7 N 0.9545(7) 0.2791(7) -0.1997(5) 0.071(3) Uiso 1 d .
N8 N 0.6546(10) 0.3775(9) -0.0585(6) 0.110(4) Uiso 1 d .
N9 N 0.9715(7) 0.1530(7) -0.0043(4) 0.066(3) Uiso 1 d .
N10 N 0.7888(9) 0.6000(9) -0.1622(6) 0.099(4) Uiso 1 d .
N11 N 0.9665(9) 0.0396(9) -0.0965(5) 0.107(4) Uiso 1 d D
H11 H 0.9544 0.1056 -0.1085 0.128 Uiso 1 calc R
N12 N 0.8464(9) 0.0262(9) 0.0127(6) 0.111(4) Uiso 1 d D
H12 H 0.8491 -0.0361 0.0150 0.134 Uiso 1 calc R
C1 C 0.8691(8) 0.5889(8) 0.2338(5) 0.063(3) Uiso 1 d .
H1A H 0.8535 0.6150 0.2730 0.076 Uiso 1 calc R
H1B H 0.9195 0.6098 0.2096 0.076 Uiso 1 calc R
C2 C 0.9122(10) 0.4791(9) 0.2486(6) 0.084(4) Uiso 1 d .
H2A H 0.8635 0.4590 0.2758 0.101 Uiso 1 calc R
H2B H 0.9755 0.4536 0.2722 0.101 Uiso 1 calc R
C3 C 0.9622(9) 0.3209(10) 0.2036(6) 0.081(4) Uiso 1 d D
C4 C 0.8759(10) 0.2977(10) 0.2290(6) 0.087(4) Uiso 1 d D
H4A H 0.8531 0.3223 0.2686 0.104 Uiso 1 calc R
H4B H 0.9008 0.2250 0.2391 0.104 Uiso 1 calc R
C5 C 0.7856(8) 0.3386(9) 0.1879(6) 0.074(4) Uiso 1 d D
H5 H 0.8095 0.3189 0.1464 0.089 Uiso 1 calc R
C6 C 0.6333(10) 0.4879(9) 0.1410(6) 0.083(4) Uiso 1 d .
H6A H 0.5843 0.4644 0.1648 0.099 Uiso 1 calc R
H6B H 0.6506 0.4617 0.1017 0.099 Uiso 1 calc R
C7 C 0.5822(10) 0.6027(10) 0.1249(6) 0.087(4) Uiso 1 d .
H7A H 0.5213 0.6258 0.0995 0.104 Uiso 1 calc R
H7B H 0.5610 0.6300 0.1637 0.104 Uiso 1 calc R
C8 C 0.6235(10) 0.7478(10) 0.0799(6) 0.079(4) Uiso 1 d .
C9 C 0.6328(9) 0.7797(10) 0.1404(6) 0.077(4) Uiso 1 d .
H9A H 0.6056 0.8525 0.1318 0.092 Uiso 1 calc R
H9B H 0.5876 0.7618 0.1724 0.092 Uiso 1 calc R
C10 C 0.7375(9) 0.7388(8) 0.1696(5) 0.067(3) Uiso 1 d .
H10A H 0.7862 0.7470 0.1357 0.080 Uiso 1 calc R
C11 C 1.0522(11) 0.2679(11) 0.2544(7) 0.107(5) Uiso 1 d .
H11A H 1.0799 0.1962 0.2583 0.160 Uiso 1 calc R
H11B H 1.0248 0.2859 0.2949 0.160 Uiso 1 calc R
H11C H 1.1062 0.2896 0.2407 0.160 Uiso 1 calc R
C12 C 1.0106(10) 0.2859(10) 0.1431(6) 0.087(4) Uiso 1 d .
H12A H 0.9588 0.3131 0.1110 0.131 Uiso 1 calc R
H12B H 1.0402 0.2138 0.1502 0.131 Uiso 1 calc R
H12C H 1.0640 0.3084 0.1292 0.131 Uiso 1 calc R
C13 C 0.7136(12) 0.2864(12) 0.2196(7) 0.116(5) Uiso 1 d .
H13A H 0.6879 0.3062 0.2599 0.174 Uiso 1 calc R
H13B H 0.7525 0.2147 0.2260 0.174 Uiso 1 calc R
H13C H 0.6565 0.3064 0.1922 0.174 Uiso 1 calc R
C14 C 0.6915(10) 0.7736(10) 0.0255(6) 0.094(4) Uiso 1 d .
H14A H 0.7626 0.7399 0.0380 0.141 Uiso 1 calc R
H14B H 0.6705 0.8450 0.0162 0.141 Uiso 1 calc R
H14C H 0.6838 0.7519 -0.0117 0.141 Uiso 1 calc R
C15 C 0.5120(12) 0.8057(12) 0.0582(7) 0.115(5) Uiso 1 d .
H15A H 0.5034 0.7822 0.0220 0.173 Uiso 1 calc R
H15B H 0.4958 0.8761 0.0466 0.173 Uiso 1 calc R
H15C H 0.4666 0.7952 0.0922 0.173 Uiso 1 calc R
C16 C 0.7328(10) 0.8012(10) 0.2191(6) 0.084(4) Uiso 1 d .
H16A H 0.6756 0.8061 0.2481 0.126 Uiso 1 calc R
H16B H 0.7237 0.8674 0.1978 0.126 Uiso 1 calc R
H16C H 0.7961 0.7689 0.2424 0.126 Uiso 1 calc R
C17 C 0.8436(8) 0.4381(8) 0.0061(5) 0.050(3) Uiso 1 d .
C18 C 1.0178(8) 0.3915(7) -0.0795(4) 0.047(3) Uiso 1 d .
C19 C 0.9240(8) 0.3164(8) -0.1563(5) 0.053(3) Uiso 1 d .
C20 C 0.7378(10) 0.3745(9) -0.0688(6) 0.072(3) Uiso 1 d .
C21 C 0.9407(8) 0.2377(8) -0.0260(5) 0.055(3) Uiso 1 d .
C22 C 0.8210(9) 0.5201(9) -0.1311(6) 0.067(3) Uiso 1 d .
C23 C 0.8687(10) 0.0353(12) -0.1013(7) 0.115(5) Uiso 1 d D
H23A H 0.8798 -0.0339 -0.0985 0.137 Uiso 1 calc R
H23B H 0.8374 0.0737 -0.1420 0.137 Uiso 1 calc R
C24 C 0.7968(12) 0.0794(12) -0.0467(6) 0.108(5) Uiso 1 d D
H24A H 0.7812 0.1502 -0.0517 0.130 Uiso 1 calc R
H24B H 0.7322 0.0737 -0.0476 0.130 Uiso 1 calc R
C25 C 0.7885(10) 0.0556(11) 0.0689(6) 0.096(4) Uiso 1 d D
C26 C 0.8510(13) -0.0025(14) 0.1290(8) 0.141(7) Uiso 1 d D
H26A H 0.8062 0.0156 0.1657 0.169 Uiso 1 calc R
H26B H 0.8731 -0.0738 0.1307 0.169 Uiso 1 calc R
C27 C 0.9455(10) 0.0155(13) 0.1342(7) 0.122(6) Uiso 1 d D
H27 H 0.9265 0.0873 0.1184 0.147 Uiso 1 calc R
C28 C 0.7341(15) 0.1643(15) 0.0693(10) 0.167(8) Uiso 1 d .
H28A H 0.7838 0.1910 0.0692 0.250 Uiso 1 calc R
H28B H 0.6908 0.1750 0.1068 0.250 Uiso 1 calc R
H28C H 0.6921 0.1977 0.0321 0.250 Uiso 1 calc R
C29 C 0.6997(15) 0.0220(15) 0.0753(10) 0.175(8) Uiso 1 d D
H29A H 0.6586 0.0520 0.0377 0.263 Uiso 1 calc R
H29B H 0.6570 0.0430 0.1117 0.263 Uiso 1 calc R
H29C H 0.7283 -0.0500 0.0806 0.263 Uiso 1 calc R
C30 C 0.9672(15) -0.0054(15) 0.2019(8) 0.171(8) Uiso 1 d D
H30A H 0.9609 -0.0660 0.2222 0.257 Uiso 1 calc R
H30B H 0.9187 0.0497 0.2210 0.257 Uiso 1 calc R
H30C H 1.0363 -0.0134 0.2069 0.257 Uiso 1 calc R
Ni31 Ni 0.25314(11) 0.62433(10) 0.41476(6) 0.0506(4) Uani 1 d .
Ni32 Ni 0.5000 1.0000 0.5000 0.0596(6) Uani 1 d SD
Cr31 Cr 0.58328(13) 0.68634(12) 0.40477(7) 0.0452(4) Uani 1 d .
N31 N 0.1516(8) 0.5642(8) 0.3958(5) 0.081(3) Uiso 1 d .
H31 H 0.1037 0.6122 0.3677 0.097 Uiso 1 calc R
N32 N 0.1505(9) 0.6581(9) 0.4981(5) 0.092(3) Uiso 1 d .
H32 H 0.1847 0.6088 0.5311 0.111 Uiso 1 calc R
N33 N 0.1664(8) 0.7746(7) 0.3705(5) 0.078(3) Uiso 1 d D
H33 H 0.1039 0.7810 0.3596 0.093 Uiso 1 calc R
N34 N 0.3237(7) 0.6055(7) 0.3242(4) 0.069(3) Uiso 1 d .
H34 H 0.3855 0.6080 0.3262 0.083 Uiso 1 calc R
N35 N 0.3688(8) 0.6623(7) 0.4294(4) 0.068(3) Uiso 1 d .
N36 N 0.6703(7) 0.5083(7) 0.5235(4) 0.062(2) Uiso 1 d .
N37 N 0.7988(9) 0.7049(8) 0.3894(5) 0.091(3) Uiso 1 d .
N38 N 0.4672(11) 0.8658(11) 0.2942(7) 0.121(4) Uiso 1 d .
N39 N 0.5130(7) 0.8579(7) 0.4888(5) 0.072(3) Uiso 1 d .
N40 N 0.6541(9) 0.5306(9) 0.3086(6) 0.102(4) Uiso 1 d .
C31 C 0.0975(12) 0.5466(12) 0.4548(7) 0.109(5) Uiso 1 d .
H31A H 0.1431 0.4868 0.4828 0.131 Uiso 1 calc R
H31B H 0.0379 0.5369 0.4462 0.131 Uiso 1 calc R
C32 C 0.0625(12) 0.6391(12) 0.4863(8) 0.114(5) Uiso 1 d .
H32A H 0.0138 0.6978 0.4589 0.137 Uiso 1 calc R
H32B H 0.0271 0.6284 0.5263 0.137 Uiso 1 calc R
C33 C 0.1242(13) 0.7554(13) 0.5193(7) 0.124(6) Uiso 1 d D
C34 C 0.0770(13) 0.8432(13) 0.4684(8) 0.135(6) Uiso 1 d D
H34A H 0.0553 0.9039 0.4856 0.162 Uiso 1 calc R
H34B H 0.0156 0.8425 0.4539 0.162 Uiso 1 calc R
C35 C 0.1488(13) 0.8463(11) 0.4120(6) 0.120(6) Uiso 1 d D
H35 H 0.2145 0.8410 0.4254 0.145 Uiso 1 calc R
C36 C 0.2250(10) 0.7878(9) 0.3126(6) 0.078(4) Uiso 1 d .
H36A H 0.2843 0.7968 0.3225 0.094 Uiso 1 calc R
H36B H 0.1819 0.8474 0.2833 0.094 Uiso 1 calc R
C37 C 0.2602(10) 0.6987(10) 0.2828(6) 0.087(4) Uiso 1 d .
H37A H 0.2001 0.6932 0.2705 0.105 Uiso 1 calc R
H37B H 0.2997 0.7080 0.2444 0.105 Uiso 1 calc R
C38 C 0.3496(10) 0.5085(10) 0.3014(6) 0.082(4) Uiso 1 d .
C39 C 0.2554(11) 0.4888(11) 0.3032(6) 0.093(4) Uiso 1 d .
H39A H 0.2746 0.4291 0.2852 0.112 Uiso 1 calc R
H39B H 0.2044 0.5447 0.2755 0.112 Uiso 1 calc R
C40 C 0.2036(11) 0.4740(11) 0.3675(7) 0.089(4) Uiso 1 d .
H40 H 0.2584 0.4248 0.3967 0.107 Uiso 1 calc R
C41 C 0.0394(15) 0.7608(16) 0.5744(9) 0.181(9) Uiso 1 d D
H41A H 0.0125 0.8251 0.5870 0.272 Uiso 1 calc R
H41B H 0.0706 0.7084 0.6103 0.272 Uiso 1 calc R
H41C H -0.0159 0.7521 0.5591 0.272 Uiso 1 calc R
C42 C 0.2186(12) 0.7437(12) 0.5475(8) 0.119(6) Uiso 1 d .
H42A H 0.2714 0.7377 0.5151 0.179 Uiso 1 calc R
H42B H 0.2421 0.6842 0.5801 0.179 Uiso 1 calc R
H42C H 0.2038 0.8014 0.5658 0.179 Uiso 1 calc R
C43 C 0.0871(16) 0.9512(14) 0.3693(10) 0.192(9) Uiso 1 d D
H43A H 0.1255 0.9581 0.3306 0.288 Uiso 1 calc R
H43B H 0.0768 1.0037 0.3917 0.288 Uiso 1 calc R
H43C H 0.0211 0.9562 0.3594 0.288 Uiso 1 calc R
C44 C 0.4401(11) 0.4277(11) 0.3372(7) 0.098(5) Uiso 1 d .
H44A H 0.4948 0.4490 0.3342 0.148 Uiso 1 calc R
H44B H 0.4637 0.3680 0.3194 0.148 Uiso 1 calc R
H44C H 0.4206 0.4137 0.3810 0.148 Uiso 1 calc R
C45 C 0.3782(13) 0.5229(13) 0.2304(8) 0.129(6) Uiso 1 d .
H45A H 0.4458 0.5224 0.2251 0.193 Uiso 1 calc R
H45B H 0.3284 0.5861 0.2087 0.193 Uiso 1 calc R
H45C H 0.3785 0.4692 0.2128 0.193 Uiso 1 calc R
C46 C 0.1310(16) 0.4225(16) 0.3595(10) 0.177(9) Uiso 1 d .
H46A H 0.1632 0.3523 0.3783 0.265 Uiso 1 calc R
H46B H 0.1203 0.4299 0.3151 0.265 Uiso 1 calc R
H46C H 0.0656 0.4542 0.3805 0.265 Uiso 1 calc R
C47 C 0.4469(9) 0.6719(8) 0.4214(5) 0.058(3) Uiso 1 d .
C48 C 0.6392(8) 0.5719(8) 0.4807(5) 0.052(3) Uiso 1 d .
C49 C 0.7220(9) 0.6975(8) 0.3925(5) 0.058(3) Uiso 1 d .
C50 C 0.5152(10) 0.8008(10) 0.3337(6) 0.080(4) Uiso 1 d .
C51 C 0.5362(8) 0.7917(8) 0.4621(5) 0.055(3) Uiso 1 d .
C52 C 0.6286(9) 0.5872(9) 0.3441(6) 0.069(3) Uiso 1 d .
N41 N 0.6102(12) 0.9436(13) 0.5647(7) 0.181(7) Uiso 1 d D
H41 H 0.6136 0.9943 0.5796 0.217 Uiso 1 calc R
N42 N 0.6198(14) 0.9755(14) 0.4333(8) 0.196(8) Uiso 1 d D
H42 H 0.6336 0.9155 0.4226 0.235 Uiso 1 calc R
C53 C 0.7065(14) 0.8905(15) 0.5318(9) 0.180(9) Uiso 1 d D
H53A H 0.7099 0.8277 0.5245 0.216 Uiso 1 calc R
H53B H 0.7653 0.8756 0.5572 0.216 Uiso 1 calc R
C54 C 0.7086(15) 0.9581(16) 0.4693(8) 0.177(9) Uiso 1 d D
H54A H 0.7040 1.0214 0.4766 0.212 Uiso 1 calc R
H54B H 0.7725 0.9262 0.4461 0.212 Uiso 1 calc R
C55 C 0.6087(12) 1.0469(13) 0.3728(8) 0.151(7) Uiso 1 d D
C56 C 0.5107(13) 1.0604(16) 0.3466(6) 0.221(11) Uiso 1 d D
H56A H 0.5063 1.0922 0.3020 0.265 Uiso 1 calc R
H56B H 0.5111 0.9949 0.3493 0.265 Uiso 1 calc R
C57 C 0.4178(13) 1.1233(15) 0.3820(9) 0.194(10) Uiso 1 d D
H57 H 0.4249 1.1784 0.3953 0.233 Uiso 1 calc R
C58 C 0.6899(15) 0.9898(15) 0.3246(10) 0.177(9) Uiso 1 d D
H58A H 0.7581 0.9638 0.3412 0.265 Uiso 1 calc R
H58B H 0.6850 1.0351 0.2848 0.265 Uiso 1 calc R
H58C H 0.6767 0.9352 0.3180 0.265 Uiso 1 calc R
C59 C 0.6271(15) 1.1405(13) 0.3771(9) 0.153(7) Uiso 1 d D
H59A H 0.5725 1.2005 0.3557 0.229 Uiso 1 calc R
H59B H 0.6924 1.1341 0.3571 0.229 Uiso 1 calc R
H59C H 0.6277 1.1445 0.4210 0.229 Uiso 1 calc R
C60 C 0.3265(16) 1.160(2) 0.3347(11) 0.300 Uiso 1 d D
H60A H 0.2924 1.1156 0.3451 0.450 Uiso 1 calc R
H60B H 0.3535 1.1588 0.2919 0.450 Uiso 1 calc R
H60C H 0.2777 1.2270 0.3381 0.450 Uiso 1 calc R

loop_
_atom_site_aniso_label
_atom_site_aniso_U_11
_atom_site_aniso_U_22
_atom_site_aniso_U_33
_atom_site_aniso_U_23
_atom_site_aniso_U_13
_atom_site_aniso_U_12
Ni1 0.0597(9) 0.0691(10) 0.0391(7) -0.0187(7) 0.0108(6) -0.0397(8)
Ni2 0.0595(13) 0.0489(12) 0.0475(11) -0.0039(9) -0.0011(10) -0.0228(10)
Cr1 0.0556(11) 0.0484(10) 0.0353(9) -0.0084(7) 0.0055(8) -0.0285(9)
Ni31 0.0584(9) 0.0569(9) 0.0404(8) -0.0035(6) -0.0019(6) -0.0303(7)
Ni32 0.0783(15) 0.0504(13) 0.0609(13) -0.0230(10) 0.0134(11) -0.0350(11)
Cr31 0.0640(12) 0.0428(10) 0.0333(9) -0.0072(7) 0.0005(8) -0.0272(9)

loop_
_atom_type_symbol
_atom_type_description
_atom_type_scat_dispersion_real
_atom_type_scat_dispersion_imag
_atom_type_scat_source
C C 0.0033 0.0016 'International Tables Vol C Tables 4.2.6.8 and 6.1.1.4'
H H 0.0000 0.0000 'International Tables Vol C Tables 4.2.6.8 and 6.1.1.4'
N N 0.0061 0.0033 'International Tables Vol C Tables 4.2.6.8 and 6.1.1.4'
Cr Cr 0.3209 0.6236 'International Tables Vol C Tables 4.2.6.8 and 6.1.1.4'
Ni Ni 0.3393 1.1124 'International Tables Vol C Tables 4.2.6.8 and 6.1.1.4'
O O 0.0106 0.0060 'International Tables Vol C Tables 4.2.6.8 and 6.1.1.4'

loop_
_geom_angle_atom_site_label_1
_geom_angle_atom_site_label_2
_geom_angle_atom_site_label_3
_geom_angle
_geom_angle_site_symmetry_1
_geom_angle_site_symmetry_3
N5 Ni1 N6 87.6(3) . 2_765
N5 Ni1 N1 170.8(3) . .
N6 Ni1 N1 86.7(3) 2_765 .
N5 Ni1 N3 88.7(3) . .
N6 Ni1 N3 169.6(3) 2_765 .
N1 Ni1 N3 98.2(4) . .
N5 Ni1 N4 85.8(3) . .
N6 Ni1 N4 105.2(3) 2_765 .
N1 Ni1 N4 88.8(3) . .
N3 Ni1 N4 84.2(3) . .
N5 Ni1 N2 103.1(3) . .
N6 Ni1 N2 84.6(3) 2_765 .
N1 Ni1 N2 83.5(3) . .
N3 Ni1 N2 86.8(4) . .
N4 Ni1 N2 167.2(4) . .
N12 Ni2 N12 180.0 2_755 .
N12 Ni2 N11 95.5(5) 2_755 .
N12 Ni2 N11 84.5(5) . .
N12 Ni2 N11 84.5(5) 2_755 2_755
N12 Ni2 N11 95.5(5) . 2_755
N11 Ni2 N11 180.0 . 2_755
N12 Ni2 N9 85.3(4) 2_755 .
N12 Ni2 N9 94.7(4) . .
N11 Ni2 N9 87.1(4) . .
N11 Ni2 N9 92.9(4) 2_755 .
N12 Ni2 N9 94.7(4) 2_755 2_755
N12 Ni2 N9 85.3(4) . 2_755
N11 Ni2 N9 92.9(4) . 2_755
N11 Ni2 N9 87.1(4) 2_755 2_755
N9 Ni2 N9 180.0 . 2_755
C22 Cr1 C21 176.5(4) . .
C22 Cr1 C20 92.7(5) . .
C21 Cr1 C20 88.4(4) . .
C22 Cr1 C17 92.2(4) . .
C21 Cr1 C17 91.1(4) . .
C20 Cr1 C17 89.0(4) . .
C22 Cr1 C19 90.8(4) . .
C21 Cr1 C19 85.9(4) . .
C20 Cr1 C19 94.0(4) . .
C17 Cr1 C19 175.7(4) . .
C22 Cr1 C18 87.2(4) . .
C21 Cr1 C18 91.9(4) . .
C20 Cr1 C18 176.7(4) . .
C17 Cr1 C18 87.7(4) . .
C19 Cr1 C18 89.4(4) . .
C1 N1 C10 114.3(8) . .
C1 N1 Ni1 106.5(6) . .
C10 N1 Ni1 114.1(6) . .
C1 N1 H1 107.2 . .
C10 N1 H1 107.2 . .
Ni1 N1 H1 107.2 . .
C2 N2 C3 115.5(9) . .
C2 N2 Ni1 102.6(7) . .
C3 N2 Ni1 119.1(7) . .
C2 N2 H2 106.2 . .
C3 N2 H2 106.2 . .
Ni1 N2 H2 106.2 . .
C6 N3 C5 115.8(9) . .
C6 N3 Ni1 103.8(7) . .
C5 N3 Ni1 115.5(7) . .
C6 N3 H3 107.0 . .
C5 N3 H3 107.0 . .
Ni1 N3 H3 107.0 . .
C7 N4 C8 112.9(9) . .
C7 N4 Ni1 105.8(7) . .
C8 N4 Ni1 120.5(7) . .
C7 N4 H4 105.5 . .
C8 N4 H4 105.5 . .
Ni1 N4 H4 105.5 . .
C17 N5 Ni1 171.2(9) . .
C18 N6 Ni1 157.4(8) . 2_765
C21 N9 Ni2 155.9(9) . .
C27 N11 C23 119.2(11) 2_755 .
C27 N11 Ni2 111.6(9) 2_755 .
C23 N11 Ni2 106.2(9) . .
C27 N11 H11 106.4 2_755 .
C23 N11 H11 106.4 . .
Ni2 N11 H11 106.4 . .
C25 N12 C24 116.7(11) . .
C25 N12 Ni2 122.5(9) . .
C24 N12 Ni2 107.2(9) . .
C25 N12 H12 102.4 . .
C24 N12 H12 102.4 . .
Ni2 N12 H12 102.4 . .
N1 C1 C2 110.3(9) . .
N1 C1 H1A 109.6 . .
C2 C1 H1A 109.6 . .
N1 C1 H1B 109.6 . .
C2 C1 H1B 109.6 . .
H1A C1 H1B 108.1 . .
C1 C2 N2 113.3(10) . .
C1 C2 H2A 108.9 . .
N2 C2 H2A 108.9 . .
C1 C2 H2B 108.9 . .
N2 C2 H2B 108.9 . .
H2A C2 H2B 107.7 . .
C4 C3 C12 116.2(11) . .
C4 C3 N2 113.3(10) . .
C12 C3 N2 105.6(10) . .
C4 C3 C11 108.6(11) . .
C12 C3 C11 105.8(10) . .
N2 C3 C11 106.8(10) . .
C3 C4 C5 116.6(11) . .
C3 C4 H4A 108.1 . .
C5 C4 H4A 108.1 . .
C3 C4 H4B 108.1 . .
C5 C4 H4B 108.1 . .
H4A C4 H4B 107.3 . .
C4 C5 N3 116.0(10) . .
C4 C5 C13 106.6(11) . .
N3 C5 C13 109.2(10) . .
C4 C5 H5 108.2 . .
N3 C5 H5 108.2 . .
C13 C5 H5 108.2 . .
N3 C6 C7 112.7(10) . .
N3 C6 H6A 109.0 . .
C7 C6 H6A 109.0 . .
N3 C6 H6B 109.0 . .
C7 C6 H6B 109.0 . .
H6A C6 H6B 107.8 . .
N4 C7 C6 108.3(10) . .
N4 C7 H7A 110.0 . .
C6 C7 H7A 110.0 . .
N4 C7 H7B 110.0 . .
C6 C7 H7B 110.0 . .
H7A C7 H7B 108.4 . .
N4 C8 C9 112.0(10) . .
N4 C8 C15 112.0(11) . .
C9 C8 C15 108.4(11) . .
N4 C8 C14 105.4(10) . .
C9 C8 C14 112.0(11) . .
C15 C8 C14 107.0(11) . .
C10 C9 C8 119.3(11) . .
C10 C9 H9A 107.5 . .
C8 C9 H9A 107.5 . .
C10 C9 H9B 107.5 . .
C8 C9 H9B 107.5 . .
H9A C9 H9B 107.0 . .
N1 C10 C9 111.8(9) . .
N1 C10 C16 111.9(9) . .
C9 C10 C16 109.6(10) . .
N1 C10 H10A 107.8 . .
C9 C10 H10A 107.8 . .
C16 C10 H10A 107.8 . .
C3 C11 H11A 109.5 . .
C3 C11 H11B 109.5 . .
H11A C11 H11B 109.5 . .
C3 C11 H11C 109.5 . .
H11A C11 H11C 109.5 . .
H11B C11 H11C 109.5 . .
C3 C12 H12A 109.5 . .
C3 C12 H12B 109.5 . .
H12A C12 H12B 109.5 . .
C3 C12 H12C 109.5 . .
H12A C12 H12C 109.5 . .
H12B C12 H12C 109.5 . .
C5 C13 H13A 109.5 . .
C5 C13 H13B 109.5 . .
H13A C13 H13B 109.5 . .
C5 C13 H13C 109.5 . .
H13A C13 H13C 109.5 . .
H13B C13 H13C 109.5 . .
C8 C14 H14A 109.5 . .
C8 C14 H14B 109.5 . .
H14A C14 H14B 109.5 . .
C8 C14 H14C 109.5 . .
H14A C14 H14C 109.5 . .
H14B C14 H14C 109.5 . .
C8 C15 H15A 109.5 . .
C8 C15 H15B 109.5 . .
H15A C15 H15B 109.5 . .
C8 C15 H15C 109.5 . .
H15A C15 H15C 109.5 . .
H15B C15 H15C 109.5 . .
C10 C16 H16A 109.5 . .
C10 C16 H16B 109.5 . .
H16A C16 H16B 109.5 . .
C10 C16 H16C 109.5 . .
H16A C16 H16C 109.5 . .
H16B C16 H16C 109.5 . .
N5 C17 Cr1 175.8(9) . .
N6 C18 Cr1 173.6(9) . .
N7 C19 Cr1 176.4(10) . .
N8 C20 Cr1 171.7(12) . .
N9 C21 Cr1 170.5(9) . .
N10 C22 Cr1 179.3(11) . .
N11 C23 C24 108.5(12) . .
N11 C23 H23A 110.0 . .
C24 C23 H23A 110.0 . .
N11 C23 H23B 110.0 . .
C24 C23 H23B 110.0 . .
H23A C23 H23B 108.4 . .
N12 C24 C23 109.4(12) . .
N12 C24 H24A 109.8 . .
C23 C24 H24A 109.8 . .
N12 C24 H24B 109.8 . .
C23 C24 H24B 109.8 . .
H24A C24 H24B 108.2 . .
N12 C25 C28 117.2(13) . .
N12 C25 C26 112.0(12) . .
C28 C25 C26 111.9(13) . .
N12 C25 C29 106.9(12) . .
C28 C25 C29 103.5(14) . .
C26 C25 C29 104.0(13) . .
C27 C26 C25 114.9(12) . .
C27 C26 H26A 108.5 . .
C25 C26 H26A 108.5 . .
C27 C26 H26B 108.5 . .
C25 C26 H26B 108.5 . .
H26A C26 H26B 107.5 . .
N11 C27 C30 113.6(12) 2_755 .
N11 C27 C26 113.9(14) 2_755 .
C30 C27 C26 107.0(14) . .
N11 C27 H27 107.3 2_755 .
C30 C27 H27 107.3 . .
C26 C27 H27 107.3 . .
C25 C28 H28A 109.5 . .
C25 C28 H28B 109.5 . .
H28A C28 H28B 109.5 . .
C25 C28 H28C 109.5 . .
H28A C28 H28C 109.5 . .
H28B C28 H28C 109.5 . .
C25 C29 H29A 109.5 . .
C25 C29 H29B 109.5 . .
H29A C29 H29B 109.5 . .
C25 C29 H29C 109.5 . .
H29A C29 H29C 109.5 . .
H29B C29 H29C 109.5 . .
C27 C30 H30A 109.5 . .
C27 C30 H30B 109.5 . .
H30A C30 H30B 109.5 . .
C27 C30 H30C 109.5 . .
H30A C30 H30C 109.5 . .
H30B C30 H30C 109.5 . .
N35 Ni31 N36 86.7(4) . 2_666
N35 Ni31 N33 89.1(4) . .
N36 Ni31 N33 166.8(4) 2_666 .
N35 Ni31 N34 85.0(4) . .
N36 Ni31 N34 106.9(4) 2_666 .
N33 Ni31 N34 85.2(4) . .
N35 Ni31 N31 171.1(4) . .
N36 Ni31 N31 88.0(4) 2_666 .
N33 Ni31 N31 97.6(4) . .
N34 Ni31 N31 89.7(4) . .
N35 Ni31 N32 103.6(4) . .
N36 Ni31 N32 81.7(4) 2_666 .
N33 Ni31 N32 87.2(4) . .
N34 Ni31 N32 168.3(4) . .
N31 Ni31 N32 82.6(4) . .
N41 Ni32 N41 180.000(2) 2_676 .
N41 Ni32 N42 94.3(6) 2_676 .
N41 Ni32 N42 85.7(6) . .
N41 Ni32 N42 85.7(6) 2_676 2_676
N41 Ni32 N42 94.3(6) . 2_676
N42 Ni32 N42 180.000(3) . 2_676
N41 Ni32 N39 95.1(6) 2_676 2_676
N41 Ni32 N39 84.9(6) . 2_676
N42 Ni32 N39 95.6(6) . 2_676
N42 Ni32 N39 84.4(6) 2_676 2_676
N41 Ni32 N39 84.9(6) 2_676 .
N41 Ni32 N39 95.1(6) . .
N42 Ni32 N39 84.4(6) . .
N42 Ni32 N39 95.6(6) 2_676 .
N39 Ni32 N39 180.000(1) 2_676 .
C50 Cr31 C48 174.6(5) . .
C50 Cr31 C52 90.6(5) . .
C48 Cr31 C52 91.3(4) . .
C50 Cr31 C47 88.5(5) . .
C48 Cr31 C47 86.5(4) . .
C52 Cr31 C47 89.4(4) . .
C50 Cr31 C51 86.7(5) . .
C48 Cr31 C51 91.4(4) . .
C52 Cr31 C51 177.2(4) . .
C47 Cr31 C51 91.3(4) . .
C50 Cr31 C49 94.1(5) . .
C48 Cr31 C49 90.9(4) . .
C52 Cr31 C49 91.7(4) . .
C47 Cr31 C49 177.2(4) . .
C51 Cr31 C49 87.8(4) . .
C31 N31 C40 112.3(11) . .
C31 N31 Ni31 107.6(8) . .
C40 N31 Ni31 113.7(8) . .
C31 N31 H31 107.7 . .
C40 N31 H31 107.7 . .
Ni31 N31 H31 107.7 . .
C32 N32 C33 116.2(12) . .
C32 N32 Ni31 104.8(9) . .
C33 N32 Ni31 118.3(9) . .
C32 N32 H32 105.5 . .
C33 N32 H32 105.5 . .
Ni31 N32 H32 105.5 . .
C36 N33 C35 114.2(10) . .
C36 N33 Ni31 104.1(7) . .
C35 N33 Ni31 112.5(8) . .
C36 N33 H33 108.6 . .
C35 N33 H33 108.6 . .
Ni31 N33 H33 108.6 . .
C37 N34 C38 116.9(9) . .
C37 N34 Ni31 103.3(7) . .
C38 N34 Ni31 119.2(7) . .
C37 N34 H34 105.4 . .
C38 N34 H34 105.4 . .
Ni31 N34 H34 105.4 . .
C47 N35 Ni31 159.5(9) . .
C48 N36 Ni31 167.0(9) . 2_666
C51 N39 Ni32 154.7(9) . .
N31 C31 C32 107.9(12) . .
N31 C31 H31A 110.1 . .
C32 C31 H31A 110.1 . .
N31 C31 H31B 110.1 . .
C32 C31 H31B 110.1 . .
H31A C31 H31B 108.4 . .
N32 C32 C31 111.6(13) . .
N32 C32 H32A 109.3 . .
C31 C32 H32A 109.3 . .
N32 C32 H32B 109.3 . .
C31 C32 H32B 109.3 . .
H32A C32 H32B 108.0 . .
C42 C33 C34 116.9(15) . .
C42 C33 N32 106.2(13) . .
C34 C33 N32 112.2(14) . .
C42 C33 C41 108.5(14) . .
C34 C33 C41 107.8(14) . .
N32 C33 C41 104.6(13) . .
C33 C34 C35 113.4(13) . .
C33 C34 H34A 108.9 . .
C35 C34 H34A 108.9 . .
C33 C34 H34B 108.9 . .
C35 C34 H34B 108.9 . .
H34A C34 H34B 107.7 . .
N33 C35 C34 115.5(13) . .
N33 C35 C43 103.6(13) . .
C34 C35 C43 103.6(14) . .
N33 C35 H35 111.2 . .
C34 C35 H35 111.2 . .
C43 C35 H35 111.2 . .
N33 C36 C37 109.5(11) . .
N33 C36 H36A 109.8 . .
C37 C36 H36A 109.8 . .
N33 C36 H36B 109.8 . .
C37 C36 H36B 109.8 . .
H36A C36 H36B 108.2 . .
N34 C37 C36 113.4(10) . .
N34 C37 H37A 108.9 . .
C36 C37 H37A 108.9 . .
N34 C37 H37B 108.9 . .
C36 C37 H37B 108.9 . .
H37A C37 H37B 107.7 . .
C44 C38 C39 116.3(12) . .
C44 C38 N34 108.3(10) . .
C39 C38 N34 111.0(11) . .
C44 C38 C45 109.1(12) . .
C39 C38 C45 103.4(11) . .
N34 C38 C45 108.4(11) . .
C38 C39 C40 117.6(12) . .
C38 C39 H39A 107.9 . .
C40 C39 H39A 107.9 . .
C38 C39 H39B 107.9 . .
C40 C39 H39B 107.9 . .
H39A C39 H39B 107.2 . .
N31 C40 C39 115.1(12) . .
N31 C40 C46 114.1(13) . .
C39 C40 C46 106.9(12) . .
N31 C40 H40 106.8 . .
C39 C40 H40 106.8 . .
C46 C40 H40 106.8 . .
C33 C41 H41A 109.5 . .
C33 C41 H41B 109.5 . .
H41A C41 H41B 109.5 . .
C33 C41 H41C 109.5 . .
H41A C41 H41C 109.5 . .
H41B C41 H41C 109.5 . .
C33 C42 H42A 109.5 . .
C33 C42 H42B 109.5 . .
H42A C42 H42B 109.5 . .
C33 C42 H42C 109.5 . .
H42A C42 H42C 109.5 . .
H42B C42 H42C 109.5 . .
C35 C43 H43A 109.5 . .
C35 C43 H43B 109.5 . .
H43A C43 H43B 109.5 . .
C35 C43 H43C 109.5 . .
H43A C43 H43C 109.5 . .
H43B C43 H43C 109.5 . .
C38 C44 H44A 109.5 . .
C38 C44 H44B 109.5 . .
H44A C44 H44B 109.5 . .
C38 C44 H44C 109.5 . .
H44A C44 H44C 109.5 . .
H44B C44 H44C 109.5 . .
C38 C45 H45A 109.5 . .
C38 C45 H45B 109.5 . .
H45A C45 H45B 109.5 . .
C38 C45 H45C 109.5 . .
H45A C45 H45C 109.5 . .
H45B C45 H45C 109.5 . .
C40 C46 H46A 109.5 . .
C40 C46 H46B 109.5 . .
H46A C46 H46B 109.5 . .
C40 C46 H46C 109.5 . .
H46A C46 H46C 109.5 . .
H46B C46 H46C 109.5 . .
N35 C47 Cr31 178.0(10) . .
N36 C48 Cr31 179.6(10) . .
N37 C49 Cr31 175.8(10) . .
N38 C50 Cr31 173.5(13) . .
N39 C51 Cr31 172.2(10) . .
N40 C52 Cr31 179.3(11) . .
C53 N41 C57 113.6(13) . 2_676
C53 N41 Ni32 106.0(12) . .
C57 N41 Ni32 107.5(12) 2_676 .
C53 N41 H41 109.9 . .
C57 N41 H41 109.9 2_676 .
Ni32 N41 H41 109.9 . .
C55 N42 C54 112.5(14) . .
C55 N42 Ni32 121.2(12) . .
C54 N42 Ni32 104.1(12) . .
C55 N42 H42 106.0 . .
C54 N42 H42 106.0 . .
Ni32 N42 H42 106.0 . .
N41 C53 C54 107.4(14) . .
N41 C53 H53A 110.2 . .
C54 C53 H53A 110.2 . .
N41 C53 H53B 110.2 . .
C54 C53 H53B 110.2 . .
H53A C53 H53B 108.5 . .
N42 C54 C53 107.2(17) . .
N42 C54 H54A 110.3 . .
C53 C54 H54A 110.3 . .
N42 C54 H54B 110.3 . .
C53 C54 H54B 110.3 . .
H54A C54 H54B 108.5 . .
N42 C55 C58 107.8(15) . .
N42 C55 C56 103.9(13) . .
C58 C55 C56 101.3(14) . .
N42 C55 C59 114.7(15) . .
C58 C55 C59 107.5(15) . .
C56 C55 C59 120.4(15) . .
C57 C56 C55 111.7(14) . .
C57 C56 H56A 109.3 . .
C55 C56 H56A 109.3 . .
C57 C56 H56B 109.3 . .
C55 C56 H56B 109.3 . .
H56A C56 H56B 107.9 . .
N41 C57 C56 109.4(14) 2_676 .
N41 C57 C60 101.6(13) 2_676 .
C56 C57 C60 103.6(13) . .
N41 C57 H57 113.7 2_676 .
C56 C57 H57 113.7 . .
C60 C57 H57 113.7 . .
C55 C58 H58A 109.5 . .
C55 C58 H58B 109.5 . .
H58A C58 H58B 109.5 . .
C55 C58 H58C 109.5 . .
H58A C58 H58C 109.5 . .
H58B C58 H58C 109.5 . .
C55 C59 H59A 109.5 . .
C55 C59 H59B 109.5 . .
H59A C59 H59B 109.5 . .
C55 C59 H59C 109.5 . .
H59A C59 H59C 109.5 . .
H59B C59 H59C 109.5 . .
C57 C60 H60A 109.5 . .
C57 C60 H60B 109.5 . .
H60A C60 H60B 109.5 . .
C57 C60 H60C 109.5 . .
H60A C60 H60C 109.5 . .
H60B C60 H60C 109.5 . .

loop_
_geom_bond_atom_site_label_1
_geom_bond_atom_site_label_2
_geom_bond_distance
_geom_bond_site_symmetry_2
Ni1 N5 2.059(9) .
Ni1 N6 2.104(9) 2_765
Ni1 N1 2.123(8) .
Ni1 N3 2.141(9) .
Ni1 N4 2.147(9) .
Ni1 N2 2.170(9) .
Ni2 N12 2.060(12) 2_755
Ni2 N12 2.060(12) .
Ni2 N11 2.080(11) .
Ni2 N11 2.080(11) 2_755
Ni2 N9 2.135(10) .
Ni2 N9 2.135(10) 2_755
Cr1 C22 2.022(13) .
Cr1 C21 2.034(11) .
Cr1 C20 2.048(13) .
Cr1 C17 2.056(10) .
Cr1 C19 2.060(11) .
Cr1 C18 2.068(10) .
O5 O6 1.73(6) .
N1 C1 1.434(12) .
N1 C10 1.499(13) .
N1 H1 0.9100 .
N2 C2 1.489(14) .
N2 C3 1.516(15) .
N2 H2 0.9100 .
N3 C6 1.426(13) .
N3 C5 1.478(14) .
N3 H3 0.9100 .
N4 C7 1.487(15) .
N4 C8 1.485(14) .
N4 H4 0.9100 .
N5 C17 1.144(11) .
N6 C18 1.125(11) .
N6 Ni1 2.104(9) 2_765
N7 C19 1.141(12) .
N8 C20 1.174(15) .
N9 C21 1.155(12) .
N10 C22 1.157(14) .
N11 C27 1.446(13) 2_755
N11 C23 1.449(12) .
N11 H11 0.9100 .
N12 C25 1.429(13) .
N12 C24 1.428(12) .
N12 H12 0.9100 .
C1 C2 1.460(15) .
C1 H1A 0.9700 .
C1 H1B 0.9700 .
C2 H2A 0.9700 .
C2 H2B 0.9700 .
C3 C4 1.450(16) .
C3 C12 1.493(16) .
C3 C11 1.592(17) .
C4 C5 1.469(12) .
C4 H4A 0.9700 .
C4 H4B 0.9700 .
C5 C13 1.571(17) .
C5 H5 0.9800 .
C6 C7 1.527(16) .
C6 H6A 0.9700 .
C6 H6B 0.9700 .
C7 H7A 0.9700 .
C7 H7B 0.9700 .
C8 C9 1.517(15) .
C8 C15 1.519(17) .
C8 C14 1.535(17) .
C9 C10 1.504(15) .
C9 H9A 0.9700 .
C9 H9B 0.9700 .
C10 C16 1.542(15) .
C10 H10A 0.9800 .
C11 H11A 0.9600 .
C11 H11B 0.9600 .
C11 H11C 0.9600 .
C12 H12A 0.9600 .
C12 H12B 0.9600 .
C12 H12C 0.9600 .
C13 H13A 0.9600 .
C13 H13B 0.9600 .
C13 H13C 0.9600 .
C14 H14A 0.9600 .
C14 H14B 0.9600 .
C14 H14C 0.9600 .
C15 H15A 0.9600 .
C15 H15B 0.9600 .
C15 H15C 0.9600 .
C16 H16A 0.9600 .
C16 H16B 0.9600 .
C16 H16C 0.9600 .
C23 C24 1.537(18) .
C23 H23A 0.9700 .
C23 H23B 0.9700 .
C24 H24A 0.9700 .
C24 H24B 0.9700 .
C25 C28 1.47(2) .
C25 C26 1.523(14) .
C25 C29 1.546(15) .
C26 C27 1.512(14) .
C26 H26A 0.9700 .
C26 H26B 0.9700 .
C27 N11 1.446(13) 2_755
C27 C30 1.46(2) .
C27 H27 0.9800 .
C28 H28A 0.9600 .
C28 H28B 0.9600 .
C28 H28C 0.9600 .
C29 H29A 0.9600 .
C29 H29B 0.9600 .
C29 H29C 0.9600 .
C30 H30A 0.9600 .
C30 H30B 0.9600 .
C30 H30C 0.9600 .
Ni31 N35 2.048(10) .
Ni31 N36 2.052(9) 2_666
Ni31 N33 2.107(10) .
Ni31 N34 2.112(9) .
Ni31 N31 2.132(10) .
Ni31 N32 2.192(11) .
Ni32 N41 1.989(17) 2_676
Ni32 N41 1.989(17) .
Ni32 N42 2.071(18) .
Ni32 N42 2.071(18) 2_676
Ni32 N39 2.125(10) 2_676
Ni32 N39 2.125(10) .
Cr31 C50 1.995(14) .
Cr31 C48 2.036(11) .
Cr31 C52 2.039(13) .
Cr31 C47 2.047(11) .
Cr31 C51 2.053(11) .
Cr31 C49 2.053(12) .
N31 C31 1.449(16) .
N31 C40 1.463(15) .
N31 H31 0.9100 .
N32 C32 1.469(16) .
N32 C33 1.502(18) .
N32 H32 0.9100 .
N33 C36 1.452(14) .
N33 C35 1.467(13) .
N33 H33 0.9100 .
N34 C37 1.453(14) .
N34 C38 1.515(15) .
N34 H34 0.9100 .
N35 C47 1.181(12) .
N36 C48 1.139(12) .
N36 Ni31 2.052(9) 2_666
N37 C49 1.148(13) .
N38 C50 1.154(16) .
N39 C51 1.161(12) .
N40 C52 1.178(14) .
C31 C32 1.539(19) .
C31 H31A 0.9700 .
C31 H31B 0.9700 .
C32 H32A 0.9700 .
C32 H32B 0.9700 .
C33 C42 1.47(2) .
C33 C34 1.469(14) .
C33 C41 1.592(16) .
C34 C35 1.509(14) .
C34 H34A 0.9700 .
C34 H34B 0.9700 .
C35 C43 1.566(16) .
C35 H35 0.9800 .
C36 C37 1.472(16) .
C36 H36A 0.9700 .
C36 H36B 0.9700 .
C37 H37A 0.9700 .
C37 H37B 0.9700 .
C38 C44 1.481(17) .
C38 C39 1.500(17) .
C38 C45 1.533(19) .
C39 C40 1.516(18) .
C39 H39A 0.9700 .
C39 H39B 0.9700 .
C40 C46 1.58(2) .
C40 H40 0.9800 .
C41 H41A 0.9600 .
C41 H41B 0.9600 .
C41 H41C 0.9600 .
C42 H42A 0.9600 .
C42 H42B 0.9600 .
C42 H42C 0.9600 .
C43 H43A 0.9600 .
C43 H43B 0.9600 .
C43 H43C 0.9600 .
C44 H44A 0.9600 .
C44 H44B 0.9600 .
C44 H44C 0.9600 .
C45 H45A 0.9600 .
C45 H45B 0.9600 .
C45 H45C 0.9600 .
C46 H46A 0.9600 .
C46 H46B 0.9600 .
C46 H46C 0.9600 .
N41 C53 1.454(15) .
N41 C57 1.498(15) 2_676
N41 H41 0.9100 .
N42 C55 1.472(15) .
N42 C54 1.46(2) .
N42 H42 0.9100 .
C53 C54 1.506(15) .
C53 H53A 0.9700 .
C53 H53B 0.9700 .
C54 H54A 0.9700 .
C54 H54B 0.9700 .
C55 C58 1.555(16) .
C55 C56 1.487(15) .
C55 C59 1.563(15) .
C56 C57 1.496(13) .
C56 H56A 0.9700 .
C56 H56B 0.9700 .
C57 N41 1.498(15) 2_676
C57 C60 1.575(16) .
C57 H57 0.9800 .
C58 H58A 0.9600 .
C58 H58B 0.9600 .
C58 H58C 0.9600 .
C59 H59A 0.9600 .
C59 H59B 0.9600 .
C59 H59C 0.9600 .
C60 H60A 0.9600 .
C60 H60B 0.9600 .
C60 H60C 0.9600 .
